data_1522189
loop_
_publ_author_name
'Wolcyrz, M.'
'Horyn, R.'
'Bouree, F.'

_publ_section_title
;
 Structural peculiarities of Bi La2 O4.5+d examined by X-ray and neutron
 powder diffraction
;
_journal_name_full 'Journal of Physics: Condensed Matter'
_journal_page_first 5757
_journal_page_last 5765
_journal_volume 11
_journal_year 1999
_chemical_formula_sum 'Bi La2 O4.5'
_chemical_name_systematic '(Bi La2) O4.5'
_space_group_IT_number 160
_symmetry_space_group_name_Hall 'R 3 -2"'
_symmetry_space_group_name_H-M 'R 3 m :H'
_cell_angle_alpha 90
_cell_angle_beta 90
_cell_angle_gamma 120
_cell_formula_units_Z 1
_cell_length_a 3.966
_cell_length_b 3.966
_cell_length_c 9.931
_cell_volume 135.279
_citation_journal_id_ASTM JCOMEL
_cod_data_source_file Wolcyrz_JCOMEL_1999_98.cif
_cod_data_source_block Bi1La2O4.5
_cod_original_cell_volume 135.2786
_cod_original_formula_sum 'Bi1 La2 O4.5'
_cod_database_code 1522189

loop_
_symmetry_equiv_pos_as_xyz
x,y,z
-y,x-y,z
-x+y,-x,z
-y,-x,z
x,x-y,z
-x+y,y,z
x+2/3,y+1/3,z+1/3
-y+2/3,x-y+1/3,z+1/3
-x+y+2/3,-x+1/3,z+1/3
-y+2/3,-x+1/3,z+1/3
x+2/3,x-y+1/3,z+1/3
-x+y+2/3,y+1/3,z+1/3
x+1/3,y+2/3,z+2/3
-y+1/3,x-y+2/3,z+2/3
-x+y+1/3,-x+2/3,z+2/3
-y+1/3,-x+2/3,z+2/3
x+1/3,x-y+2/3,z+2/3
-x+y+1/3,y+2/3,z+2/3

loop_
_atom_site_label
_atom_site_type_symbol
_atom_site_fract_x
_atom_site_fract_y
_atom_site_fract_z
_atom_site_occupancy
_atom_site_U_iso_or_equiv
O2 O-2 0 0 0.74 0.75 0.0
La1 La+3 0 0 0 0.667 0.0
Bi1 Bi+3 0 0 0 0.333 0.0
O1 O-2 0 0 0.24 0.75 0.0
